data_4031614
loop_
_publ_author_name
'Olenev, A.V.'
'Baranov, A.I.'
'Shevelkov, A.V.'
'Popovkin, B.A.'

_publ_section_title
;
 A New Family of Supramolecular Complexes with the 3D Cationic Hg/Z
 Frameworks and SnX3- Guest Anions (Z = P, As, Sb; X = Cl, Br, I): Crystal
 Structures and Host-Guest Interactions.
;
_journal_name_full 'European Journal of Inorganic Chemistry'
_journal_page_first 547
_journal_page_last 553
_journal_volume 2002
_journal_year 2002
_chemical_formula_sum 'Cl6 Hg6 P4 Sn'
_chemical_name_systematic 'Hg6 Sn P4 Cl6'
_space_group_IT_number 198
_symmetry_space_group_name_Hall 'P 2ac 2ab 3'
_symmetry_space_group_name_H-M 'P 21 3'
_cell_angle_alpha 90
_cell_angle_beta 90
_cell_angle_gamma 90
_cell_formula_units_Z 4
_cell_length_a 11.865
_cell_length_b 11.865
_cell_length_c 11.865
_cell_volume 1670.334
_citation_journal_id_ASTM EJICFO
_cod_data_source_file Olenev_EJICFO_2002_213.cif
_cod_data_source_block Cl6Hg6P4Sn1
_cod_original_cell_volume 1670.333
_cod_original_formula_sum 'Cl6 Hg6 P4 Sn1'
_cod_database_code 4031614

loop_
_symmetry_equiv_pos_as_xyz
x,y,z
-x+1/2,-y,z+1/2
x+1/2,-y+1/2,-z
-x,y+1/2,-z+1/2
z,x,y
-z+1/2,-x,y+1/2
z+1/2,-x+1/2,-y
-z,x+1/2,-y+1/2
y,z,x
y+1/2,-z+1/2,-x
-y,z+1/2,-x+1/2
-y+1/2,-z,x+1/2

loop_
_atom_site_label
_atom_site_type_symbol
_atom_site_fract_x
_atom_site_fract_y
_atom_site_fract_z
_atom_site_occupancy
_atom_site_U_iso_or_equiv
Hg2 Hg+2 0.51779 0.73749 0.03171 1 0.0
P4 P-2 0.5401 0.5401 0.5401 1 0.0
Cl2 Cl-1 0.7346 0.8007 0.4643 1 0.0
P3 P-2 0.9573 0.9573 0.9573 1 0.0
P1 P-2 0.0632 0.0632 0.0632 1 0.0
Sn1 Sn+2 0.7236 0.7236 0.7236 1 0.0
Cl1 Cl-1 0.4406 0.7424 0.2941 1 0.0
Hg1 Hg+2 0.47572 0.73564 0.53985 1 0.0
P2 P-2 0.4342 0.4342 0.4342 1 0.0
